data_1542612
loop_
_publ_author_name
'Jardim, Guilherme A. M.'
'da Silva J\'unior, Eufr\^anio N.'
'Bower, John F.'

_publ_section_title
;
 Overcoming naphthoquinone deactivation: rhodium-catalyzed C-5 selective
 C--H iodination as a gateway to functionalized derivatives
;
_journal_issue 6
_journal_name_full 'Chem. Sci.'
_journal_page_first 3780
_journal_paper_doi 10.1039/C6SC00302H
_journal_volume 7
_journal_year 2016
_chemical_formula_moiety 'C10 H3 Br2 I O2'
_chemical_formula_sum 'C10 H3 Br2 I O2'
_chemical_formula_weight 441.84
_chemical_name_systematic
;
 ?
;
_space_group_crystal_system triclinic
_space_group_IT_number 2
_space_group_name_Hall '-P 1'
_space_group_name_H-M_alt 'P -1'
_symmetry_space_group_name_Hall '-P 1'
_symmetry_space_group_name_H-M 'P -1'
_atom_sites_solution_hydrogens geom
_atom_sites_solution_primary iterative
_audit_creation_date 2015-09-29
_audit_creation_method
;
Olex2 1.2
(compiled 2015.01.26 svn.r3150 for OlexSys, GUI svn.r4998)
;
_audit_update_record
;
2015-12-10 deposited with the CCDC.
2016-02-19 downloaded from the CCDC.
;
_cell_angle_alpha 67.006(2)
_cell_angle_beta 88.761(2)
_cell_angle_gamma 69.374(2)
_cell_formula_units_Z 2
_cell_length_a 7.1805(2)
_cell_length_b 8.2069(3)
_cell_length_c 10.2503(3)
_cell_measurement_reflns_used 3903
_cell_measurement_temperature 100(2)
_cell_measurement_theta_max 27.97
_cell_measurement_theta_min 2.83
_cell_volume 515.67(3)
_computing_cell_refinement 'SAINT v8.34A (Bruker, 2013)'
_computing_data_reduction 'SAINT v8.34A (Bruker, 2013)'
_computing_molecular_graphics 'Olex2 (Dolomanov et al., 2009)'
_computing_publication_material 'Olex2 (Dolomanov et al., 2009)'
_computing_structure_refinement 'ShelXL (Sheldrick, 2008)'
_computing_structure_solution
;
Superflip (Palatinus & Chapuis, 2007;Palatinus & van der Lee, 2008;
Palatinus et al., 2012)
;
_diffrn_ambient_temperature 100(2)
_diffrn_detector 'Bruker area detector'
_diffrn_detector_type 'CCD area detector'
_diffrn_measured_fraction_theta_full 1.000
_diffrn_measured_fraction_theta_max 0.998
_diffrn_measurement_device 'Bruker Apex II kappa CCD area detector'
_diffrn_measurement_device_type 'Bruker Apex II kappa CCD area detector'
_diffrn_measurement_method '\f and \w scans'
_diffrn_radiation_monochromator graphite
_diffrn_radiation_type MoK\a
_diffrn_radiation_wavelength 0.71073
_diffrn_reflns_av_R_equivalents 0.0270
_diffrn_reflns_av_unetI/netI 0.0258
_diffrn_reflns_Laue_measured_fraction_full 1.000
_diffrn_reflns_Laue_measured_fraction_max 0.998
_diffrn_reflns_limit_h_max 9
_diffrn_reflns_limit_h_min -9
_diffrn_reflns_limit_k_max 10
_diffrn_reflns_limit_k_min -10
_diffrn_reflns_limit_l_max 13
_diffrn_reflns_limit_l_min -13
_diffrn_reflns_number 8930
_diffrn_reflns_point_group_measured_fraction_full 1.000
_diffrn_reflns_point_group_measured_fraction_max 0.998
_diffrn_reflns_theta_full 26.000
_diffrn_reflns_theta_max 28.028
_diffrn_reflns_theta_min 2.178
_diffrn_source 'fine-focus sealed tube'
_diffrn_standards_number 0
_exptl_absorpt_coefficient_mu 10.825
_exptl_absorpt_correction_T_max 0.7456
_exptl_absorpt_correction_T_min 0.4539
_exptl_absorpt_correction_type multi-scan
_exptl_absorpt_process_details
;
SADABS-2014/5 (Bruker,2014/5) was used for absorption correction.
wR2(int) was 0.0834 before and 0.0374 after correction.
The Ratio of minimum to maximum transmission is 0.6088.
The \l/2 correction factor is 0.00150.
;
_exptl_crystal_colour orange
_exptl_crystal_colour_primary orange
_exptl_crystal_density_diffrn 2.846
_exptl_crystal_description plate
_exptl_crystal_F_000 404
_exptl_crystal_size_max 0.28
_exptl_crystal_size_mid 0.22
_exptl_crystal_size_min 0.13
_refine_diff_density_max 0.890
_refine_diff_density_min -0.808
_refine_diff_density_rms 0.129
_refine_ls_extinction_method none
_refine_ls_goodness_of_fit_ref 1.045
_refine_ls_hydrogen_treatment constr
_refine_ls_matrix_type full
_refine_ls_number_parameters 136
_refine_ls_number_reflns 2508
_refine_ls_number_restraints 0
_refine_ls_restrained_S_all 1.045
_refine_ls_R_factor_all 0.0277
_refine_ls_R_factor_gt 0.0212
_refine_ls_shift/su_max 0.002
_refine_ls_shift/su_mean 0.000
_refine_ls_structure_factor_coef Fsqd
_refine_ls_weighting_details 'w=1/[\s^2^(Fo^2^)+(0.0257P)^2^+0.2385P] where P=(Fo^2^+2Fc^2^)/3'
_refine_ls_weighting_scheme calc
_refine_ls_wR_factor_gt 0.0489
_refine_ls_wR_factor_ref 0.0510
_reflns_Friedel_coverage 0.000
_reflns_number_gt 2214
_reflns_number_total 2508
_reflns_threshold_expression 'I > 2\s(I)'
_cod_data_source_file c6sc00302h2.cif
_cod_data_source_block testt1
_cod_depositor_comments 'Adding full bibliography for 1542604--1542615.cif.'
_cod_database_code 1542612
_shelxl_version_number 2013-4
_shelx_space_group_comment
;
The symmetry employed for this shelxl refinement is uniquely defined
by the following loop, which should always be used as a source of
symmetry information in preference to the above space-group names.
They are only intended as comments.
;
_olex2_refinement_description
;
1. Fixed Uiso
 At 1.2 times of:
  All C(H) groups
2.a Aromatic/amide H refined with riding coordinates:
 C8(H8), C9(H9), C10(H10)
;
_olex2_submission_special_instructions 'No special instructions were received'

loop_
_space_group_symop_operation_xyz
'x, y, z'
'-x, -y, -z'

loop_
_atom_site_label
_atom_site_type_symbol
_atom_site_fract_x
_atom_site_fract_y
_atom_site_fract_z
_atom_site_U_iso_or_equiv
_atom_site_adp_type
_atom_site_occupancy
_atom_site_site_symmetry_order
_atom_site_calc_flag
_atom_site_refinement_flags_posn
I1 I 0.24019(3) 0.51390(3) 0.60445(2) 0.01379(7) Uani 1 1 d .
Br1 Br 0.28464(5) -0.04062(4) 1.41084(3) 0.01569(8) Uani 1 1 d .
Br2 Br 0.28779(5) 0.39861(4) 1.21666(3) 0.01420(8) Uani 1 1 d .
O1 O 0.2556(3) -0.2217(3) 1.2148(2) 0.0143(5) Uani 1 1 d .
O2 O 0.2196(4) 0.4887(3) 0.9091(2) 0.0204(5) Uani 1 1 d .
C1 C 0.2423(4) 0.0119(4) 0.9841(3) 0.0094(6) Uani 1 1 d .
C2 C 0.2539(4) -0.0633(4) 1.1437(3) 0.0108(6) Uani 1 1 d .
C3 C 0.2649(5) 0.0636(4) 1.2116(3) 0.0115(6) Uani 1 1 d .
C4 C 0.2647(4) 0.2377(4) 1.1348(3) 0.0109(6) Uani 1 1 d .
C5 C 0.2391(5) 0.3233(4) 0.9735(3) 0.0114(6) Uani 1 1 d .
C6 C 0.2368(4) 0.1971(4) 0.9010(3) 0.0095(6) Uani 1 1 d .
C7 C 0.2275(4) 0.2552(4) 0.7521(3) 0.0109(6) Uani 1 1 d .
C8 C 0.2185(4) 0.1342(4) 0.6911(3) 0.0126(6) Uani 1 1 d .
H8 H 0.2099 0.1754 0.5922 0.015 Uiso 1 1 calc R
C9 C 0.2218(5) -0.0473(4) 0.7739(3) 0.0125(6) Uani 1 1 d .
H9 H 0.2137 -0.1261 0.7310 0.015 Uiso 1 1 calc R
C10 C 0.2373(4) -0.1098(4) 0.9216(3) 0.0116(6) Uani 1 1 d .
H10 H 0.2443 -0.2326 0.9786 0.014 Uiso 1 1 calc R

loop_
_atom_site_aniso_label
_atom_site_aniso_U_11
_atom_site_aniso_U_22
_atom_site_aniso_U_33
_atom_site_aniso_U_23
_atom_site_aniso_U_13
_atom_site_aniso_U_12
I1 0.01930(11) 0.01073(10) 0.01012(10) -0.00145(7) 0.00183(7) -0.00741(8)
Br1 0.02846(19) 0.01333(15) 0.00869(14) -0.00525(12) 0.00395(12) -0.01090(14)
Br2 0.02250(17) 0.01088(14) 0.01404(15) -0.00802(12) 0.00249(12) -0.00837(13)
O1 0.0235(12) 0.0091(10) 0.0116(10) -0.0027(8) 0.0017(9) -0.0089(9)
O2 0.0369(15) 0.0110(11) 0.0144(11) -0.0038(9) 0.0001(10) -0.0116(11)
C1 0.0097(14) 0.0089(13) 0.0102(13) -0.0045(11) 0.0012(11) -0.0033(11)
C2 0.0108(14) 0.0102(13) 0.0132(13) -0.0066(11) 0.0024(11) -0.0039(12)
C3 0.0148(15) 0.0115(13) 0.0086(13) -0.0050(11) 0.0018(11) -0.0044(12)
C4 0.0118(14) 0.0105(13) 0.0137(14) -0.0089(12) 0.0029(11) -0.0037(12)
C5 0.0126(14) 0.0091(13) 0.0120(13) -0.0044(11) 0.0016(11) -0.0034(12)
C6 0.0077(13) 0.0080(13) 0.0135(13) -0.0051(11) -0.0003(11) -0.0026(11)
C7 0.0115(14) 0.0081(13) 0.0128(14) -0.0031(11) 0.0020(11) -0.0044(12)
C8 0.0110(14) 0.0132(14) 0.0113(13) -0.0052(12) 0.0020(11) -0.0017(12)
C9 0.0142(15) 0.0158(14) 0.0125(13) -0.0104(12) 0.0022(12) -0.0060(13)
C10 0.0129(15) 0.0088(13) 0.0134(14) -0.0048(11) 0.0019(11) -0.0040(12)

loop_
_atom_type_symbol
_atom_type_description
_atom_type_scat_dispersion_real
_atom_type_scat_dispersion_imag
_atom_type_scat_source
C C 0.0033 0.0016 'International Tables Vol C Tables 4.2.6.8 and 6.1.1.4'
H H 0.0000 0.0000 'International Tables Vol C Tables 4.2.6.8 and 6.1.1.4'
Br Br -0.2901 2.4595 'International Tables Vol C Tables 4.2.6.8 and 6.1.1.4'
I I -0.4742 1.8119 'International Tables Vol C Tables 4.2.6.8 and 6.1.1.4'
O O 0.0106 0.0060 'International Tables Vol C Tables 4.2.6.8 and 6.1.1.4'

loop_
_geom_angle_atom_site_label_1
_geom_angle_atom_site_label_2
_geom_angle_atom_site_label_3
_geom_angle
C6 C1 C2 121.6(3)
C10 C1 C2 116.8(3)
C10 C1 C6 121.5(3)
O1 C2 C1 121.5(3)
O1 C2 C3 121.2(3)
C3 C2 C1 117.2(2)
C2 C3 Br1 115.1(2)
C4 C3 Br1 123.0(2)
C4 C3 C2 121.9(3)
C3 C4 Br2 123.2(2)
C3 C4 C5 122.4(3)
C5 C4 Br2 114.4(2)
O2 C5 C4 119.4(3)
O2 C5 C6 123.2(3)
C6 C5 C4 117.3(2)
C1 C6 C5 119.3(3)
C7 C6 C1 117.8(3)
C7 C6 C5 123.0(3)
C6 C7 I1 125.9(2)
C8 C7 I1 113.9(2)
C8 C7 C6 120.2(3)
C7 C8 H8 119.2
C7 C8 C9 121.6(3)
C9 C8 H8 119.2
C8 C9 H9 120.4
C10 C9 C8 119.2(3)
C10 C9 H9 120.4
C1 C10 H10 120.1
C9 C10 C1 119.8(3)
C9 C10 H10 120.1

loop_
_geom_bond_atom_site_label_1
_geom_bond_atom_site_label_2
_geom_bond_distance
I1 C7 2.104(3)
Br1 C3 1.867(3)
Br2 C4 1.872(3)
O1 C2 1.213(4)
O2 C5 1.212(4)
C1 C2 1.498(4)
C1 C6 1.409(4)
C1 C10 1.391(4)
C2 C3 1.484(4)
C3 C4 1.334(4)
C4 C5 1.508(4)
C5 C6 1.496(4)
C6 C7 1.405(4)
C7 C8 1.384(4)
C8 H8 0.9300
C8 C9 1.389(4)
C9 H9 0.9300
C9 C10 1.389(4)
C10 H10 0.9300

loop_
_geom_torsion_atom_site_label_1
_geom_torsion_atom_site_label_2
_geom_torsion_atom_site_label_3
_geom_torsion_atom_site_label_4
_geom_torsion
I1 C7 C8 C9 176.0(2)
Br1 C3 C4 Br2 0.9(4)
Br1 C3 C4 C5 -177.1(2)
Br2 C4 C5 O2 -5.7(4)
Br2 C4 C5 C6 175.0(2)
O1 C2 C3 Br1 0.8(4)
O1 C2 C3 C4 179.5(3)
O2 C5 C6 C1 -174.3(3)
O2 C5 C6 C7 5.1(5)
C1 C2 C3 Br1 -178.7(2)
C1 C2 C3 C4 0.0(4)
C1 C6 C7 I1 -175.0(2)
C1 C6 C7 C8 1.8(4)
C2 C1 C6 C5 -1.0(4)
C2 C1 C6 C7 179.5(3)
C2 C1 C10 C9 178.5(3)
C2 C3 C4 Br2 -177.7(2)
C2 C3 C4 C5 4.3(5)
C3 C4 C5 O2 172.5(3)
C3 C4 C5 C6 -6.7(4)
C4 C5 C6 C1 5.0(4)
C4 C5 C6 C7 -175.6(3)
C5 C6 C7 I1 5.6(4)
C5 C6 C7 C8 -177.6(3)
C6 C1 C2 O1 178.9(3)
C6 C1 C2 C3 -1.6(4)
C6 C1 C10 C9 -1.5(4)
C6 C7 C8 C9 -1.2(5)
C7 C8 C9 C10 -0.9(5)
C8 C9 C10 C1 2.2(4)
C10 C1 C2 O1 -1.2(4)
C10 C1 C2 C3 178.4(3)
C10 C1 C6 C5 179.0(3)
C10 C1 C6 C7 -0.5(4)
